data_2213021
loop_
_publ_author_name
'Guo-Biao Cao'

_publ_section_title
;
 Bis{2-bromo-4-chloro-6-[(2-pyridylmethylimino)methyl]phenolato}cadmium(II)
 methanol solvate monohydrate
;
_journal_coeditor_code SJ2251
_journal_issue 4
_journal_name_full 'Acta Crystallographica Section E'
_journal_page_first m1149
_journal_page_last m1150
_journal_paper_doi 10.1107/S1600536807012676
_journal_volume 63
_journal_year 2007
_chemical_formula_iupac '[Cd (C13 H9 Br Cl N2 O)2], C H4 O, H2 O'
_chemical_formula_moiety 'C26 H18 Br2 Cd1 Cl2 N4 O4, C H4 O, H2 O'
_chemical_formula_sum 'C27 H24 Br2 Cd Cl2 N4 O4'
_chemical_formula_weight 811.62
_chemical_name_systematic
;
Bis{2-bromo-4-chloro-6-[(2-pyridylmethylimino)methyl]phenolato}cadmium(II)
methanol monohydrate
;
_space_group_IT_number 14
_symmetry_cell_setting monoclinic
_symmetry_space_group_name_Hall '-P 2ybc'
_symmetry_space_group_name_H-M 'P 1 21/c 1'
_atom_sites_solution_hydrogens geom
_atom_sites_solution_primary direct
_atom_sites_solution_secondary difmap
_audit_creation_method SHELXL-97
_cell_angle_alpha 90.00
_cell_angle_beta 111.330(10)
_cell_angle_gamma 90.00
_cell_formula_units_Z 4
_cell_length_a 13.1940(10)
_cell_length_b 13.2750(10)
_cell_length_c 17.951(2)
_cell_measurement_reflns_used 9086
_cell_measurement_temperature 298(2)
_cell_measurement_theta_max 27.6
_cell_measurement_theta_min 2.3
_cell_volume 2928.8(5)
_computing_cell_refinement 'SAINT (Bruker, 1998)'
_computing_data_collection 'SMART (Bruker, 1998)'
_computing_data_reduction SAINT
_computing_molecular_graphics 'SHELXTL (Sheldrick, 1997b)'
_computing_publication_material SHELXTL
_computing_structure_refinement 'SHELXL97 (Sheldrick, 1997a)'
_computing_structure_solution 'SHELXS97 (Sheldrick, 1997a)'
_diffrn_ambient_temperature 298(2)
_diffrn_measured_fraction_theta_full 0.993
_diffrn_measured_fraction_theta_max 0.993
_diffrn_measurement_device_type 'Bruker CCD area-detector'
_diffrn_measurement_method \w
_diffrn_radiation_monochromator graphite
_diffrn_radiation_source 'fine-focus sealed tube'
_diffrn_radiation_type MoK\a
_diffrn_radiation_wavelength 0.71073
_diffrn_reflns_av_R_equivalents 0.0259
_diffrn_reflns_av_sigmaI/netI 0.0275
_diffrn_reflns_limit_h_max 17
_diffrn_reflns_limit_h_min -17
_diffrn_reflns_limit_k_max 17
_diffrn_reflns_limit_k_min -17
_diffrn_reflns_limit_l_max 22
_diffrn_reflns_limit_l_min -23
_diffrn_reflns_number 24866
_diffrn_reflns_theta_full 27.50
_diffrn_reflns_theta_max 27.50
_diffrn_reflns_theta_min 1.66
_diffrn_standards_number 0
_exptl_absorpt_coefficient_mu 3.697
_exptl_absorpt_correction_T_max 0.5558
_exptl_absorpt_correction_T_min 0.4835
_exptl_absorpt_correction_type multi-scan
_exptl_absorpt_process_details '(SADABS; Sheldrick, 1996)'
_exptl_crystal_colour colourless
_exptl_crystal_density_diffrn 1.841
_exptl_crystal_density_method 'not measured'
_exptl_crystal_description block
_exptl_crystal_F_000 1592
_exptl_crystal_size_max 0.23
_exptl_crystal_size_mid 0.22
_exptl_crystal_size_min 0.18
_refine_diff_density_max 0.845
_refine_diff_density_min -0.588
_refine_ls_extinction_method none
_refine_ls_goodness_of_fit_ref 1.029
_refine_ls_hydrogen_treatment mixed
_refine_ls_matrix_type full
_refine_ls_number_parameters 369
_refine_ls_number_reflns 6673
_refine_ls_number_restraints 3
_refine_ls_restrained_S_all 1.029
_refine_ls_R_factor_all 0.0419
_refine_ls_R_factor_gt 0.0318
_refine_ls_shift/su_max 0.000
_refine_ls_shift/su_mean 0.000
_refine_ls_structure_factor_coef Fsqd
_refine_ls_weighting_details 'calc w=1/[\s^2^(Fo^2^)+(0.0448P)^2^+1.1396P] where P=(Fo^2^+2Fc^2^)/3'
_refine_ls_weighting_scheme calc
_refine_ls_wR_factor_gt 0.0776
_refine_ls_wR_factor_ref 0.0822
_reflns_number_gt 5514
_reflns_number_total 6673
_reflns_threshold_expression I>2\s(I)
_cod_data_source_file sj2251.cif
_cod_data_source_block I
_cod_original_sg_symbol_H-M 'P 21/c'
_cod_database_code 2213021
_cod_database_fobs_code 2213021

loop_
_symmetry_equiv_pos_as_xyz
'x, y, z'
'-x, y+1/2, -z+1/2'
'-x, -y, -z'
'x, -y-1/2, z-1/2'

loop_
_atom_site_type_symbol
_atom_site_label
_atom_site_fract_x
_atom_site_fract_y
_atom_site_fract_z
_atom_site_U_iso_or_equiv
_atom_site_adp_type
_atom_site_calc_flag
_atom_site_refinement_flags
_atom_site_occupancy
Cd Cd1 0.233166(15) 0.567322(14) 0.369000(12) 0.03446(7) Uani d . 1
Br Br1 0.10993(4) 0.60162(3) 0.06851(2) 0.07010(12) Uani d . 1
Br Br2 0.49719(3) 0.85735(2) 0.37114(2) 0.05471(10) Uani d . 1
Cl Cl1 0.20543(7) 0.20356(7) 0.03716(5) 0.0603(2) Uani d . 1
Cl Cl2 0.17614(9) 1.13853(6) 0.33546(9) 0.0860(4) Uani d . 1
O O1 0.2174(2) 0.55219(15) 0.24188(13) 0.0502(5) Uani d . 1
O O2 0.31958(16) 0.71657(13) 0.37761(13) 0.0433(5) Uani d . 1
O O3 0.3425(2) 0.7055(2) 0.21799(15) 0.0630(6) Uani d D 1
O O4 0.4946(2) 0.6629(2) 0.14987(17) 0.0735(7) Uani d . 1
H H4 0.4553 0.6737 0.1754 0.110 Uiso calc R 1
N N1 0.32945(18) 0.41733(16) 0.37496(14) 0.0358(5) Uani d . 1
N N2 0.32982(18) 0.52872(17) 0.50364(14) 0.0374(5) Uani d . 1
N N3 0.10608(19) 0.67582(17) 0.38743(16) 0.0412(5) Uani d . 1
N N4 0.07278(19) 0.47286(17) 0.35648(15) 0.0417(5) Uani d . 1
C C1 0.2674(2) 0.3791(2) 0.23216(18) 0.0399(6) Uani d . 1
C C2 0.2185(2) 0.4738(2) 0.19989(18) 0.0414(6) Uani d . 1
C C3 0.1726(3) 0.4779(2) 0.11556(19) 0.0480(7) Uani d . 1
C C4 0.1698(3) 0.3977(3) 0.0656(2) 0.0516(8) Uani d . 1
H H4A 0.1384 0.4045 0.0104 0.062 Uiso calc R 1
C C5 0.2153(2) 0.3067(2) 0.10016(19) 0.0468(7) Uani d . 1
C C6 0.2639(2) 0.2981(2) 0.18046(19) 0.0449(7) Uani d . 1
H H6 0.2960 0.2372 0.2022 0.054 Uiso calc R 1
C C7 0.3248(2) 0.3600(2) 0.31633(18) 0.0390(6) Uani d . 1
H H7 0.3626 0.2994 0.3294 0.047 Uiso calc R 1
C C8 0.3948(2) 0.3799(2) 0.45432(18) 0.0396(6) Uani d . 1
H H8A 0.4691 0.3710 0.4574 0.047 Uiso calc R 1
H H8B 0.3673 0.3143 0.4617 0.047 Uiso calc R 1
C C9 0.3946(2) 0.44835(19) 0.52139(17) 0.0359(6) Uani d . 1
C C10 0.4590(2) 0.4248(2) 0.59931(19) 0.0449(7) Uani d . 1
H H10 0.5040 0.3685 0.6104 0.054 Uiso calc R 1
C C11 0.4554(3) 0.4860(3) 0.6603(2) 0.0515(8) Uani d . 1
H H11 0.4980 0.4712 0.7132 0.062 Uiso calc R 1
C C12 0.3883(3) 0.5693(2) 0.6425(2) 0.0501(7) Uani d . 1
H H12 0.3841 0.6114 0.6827 0.060 Uiso calc R 1
C C13 0.3282(2) 0.5882(2) 0.56394(19) 0.0447(7) Uani d . 1
H H13 0.2840 0.6450 0.5515 0.054 Uiso calc R 1
C C14 0.1815(2) 0.83884(19) 0.37023(17) 0.0376(6) Uani d . 1
C C15 0.2857(2) 0.80791(19) 0.37109(16) 0.0352(6) Uani d . 1
C C16 0.3534(2) 0.8885(2) 0.36373(18) 0.0412(6) Uani d . 1
C C17 0.3212(3) 0.9877(2) 0.3522(2) 0.0496(7) Uani d . 1
H H17 0.3675 1.0370 0.3458 0.060 Uiso calc R 1
C C18 0.2182(3) 1.0124(2) 0.3503(2) 0.0522(8) Uani d . 1
C C19 0.1506(3) 0.9408(2) 0.3603(2) 0.0464(7) Uani d . 1
H H19 0.0829 0.9596 0.3607 0.056 Uiso calc R 1
C C20 0.1011(2) 0.7716(2) 0.37952(17) 0.0390(6) Uani d . 1
H H20 0.0376 0.8017 0.3798 0.047 Uiso calc R 1
C C21 0.0135(3) 0.6287(2) 0.4000(2) 0.0554(9) Uani d . 1
H H21A -0.0516 0.6672 0.3714 0.067 Uiso calc R 1
H H21B 0.0250 0.6316 0.4565 0.067 Uiso calc R 1
C C22 -0.0050(2) 0.5203(2) 0.37272(18) 0.0423(6) Uani d . 1
C C23 -0.1009(3) 0.4724(3) 0.3669(2) 0.0590(9) Uani d . 1
H H23 -0.1553 0.5075 0.3774 0.071 Uiso calc R 1
C C24 -0.1150(3) 0.3719(3) 0.3453(2) 0.0585(9) Uani d . 1
H H24 -0.1784 0.3381 0.3417 0.070 Uiso calc R 1
C C25 -0.0338(3) 0.3232(2) 0.3293(2) 0.0504(7) Uani d . 1
H H25 -0.0407 0.2555 0.3151 0.061 Uiso calc R 1
C C26 0.0572(2) 0.3754(2) 0.3346(2) 0.0474(7) Uani d . 1
H H26 0.1113 0.3421 0.3226 0.057 Uiso calc R 1
C C27 0.4303(4) 0.6405(3) 0.0706(3) 0.0818(12) Uani d . 1
H H27A 0.3944 0.7006 0.0443 0.123 Uiso calc R 1
H H27B 0.3769 0.5910 0.0697 0.123 Uiso calc R 1
H H27C 0.4755 0.6146 0.0435 0.123 Uiso calc R 1
H H3B 0.373(3) 0.721(3) 0.2673(9) 0.080 Uiso d D 1
H H3A 0.297(3) 0.660(2) 0.217(2) 0.080 Uiso d D 1

loop_
_atom_site_aniso_label
_atom_site_aniso_U_11
_atom_site_aniso_U_22
_atom_site_aniso_U_33
_atom_site_aniso_U_12
_atom_site_aniso_U_13
_atom_site_aniso_U_23
Cd1 0.03619(11) 0.02645(10) 0.04439(12) 0.00293(7) 0.01900(9) 0.00242(8)
Br1 0.0838(3) 0.0609(2) 0.0539(2) 0.0197(2) 0.01102(19) 0.00636(17)
Br2 0.04390(17) 0.04346(18) 0.0816(3) -0.00345(13) 0.02861(17) 0.00118(15)
Cl1 0.0662(5) 0.0616(5) 0.0629(5) -0.0012(4) 0.0351(4) -0.0239(4)
Cl2 0.0908(7) 0.0250(4) 0.1596(11) 0.0130(4) 0.0662(8) 0.0136(5)
O1 0.0739(15) 0.0334(11) 0.0479(12) 0.0059(10) 0.0278(11) 0.0022(9)
O2 0.0417(11) 0.0263(9) 0.0662(13) 0.0026(8) 0.0249(10) 0.0030(9)
O3 0.0745(17) 0.0605(16) 0.0609(15) -0.0129(12) 0.0329(14) -0.0044(12)
O4 0.0658(16) 0.0825(19) 0.0741(18) 0.0062(14) 0.0279(14) -0.0081(15)
N1 0.0358(12) 0.0304(11) 0.0441(13) 0.0002(9) 0.0182(10) 0.0005(10)
N2 0.0375(12) 0.0336(11) 0.0440(13) 0.0017(9) 0.0182(10) 0.0026(10)
N3 0.0404(12) 0.0305(11) 0.0603(16) -0.0011(10) 0.0275(12) -0.0018(11)
N4 0.0377(13) 0.0334(12) 0.0572(15) 0.0006(10) 0.0211(11) 0.0037(11)
C1 0.0416(15) 0.0362(15) 0.0476(17) -0.0015(12) 0.0230(13) -0.0032(12)
C2 0.0433(15) 0.0392(15) 0.0463(17) 0.0005(12) 0.0219(13) -0.0002(13)
C3 0.0469(17) 0.0495(18) 0.0478(17) 0.0063(14) 0.0174(14) 0.0037(14)
C4 0.0456(17) 0.064(2) 0.0457(18) 0.0034(15) 0.0165(14) -0.0084(15)
C5 0.0445(16) 0.0515(18) 0.0506(18) -0.0035(13) 0.0246(14) -0.0142(14)
C6 0.0452(16) 0.0400(16) 0.0574(19) -0.0015(12) 0.0281(15) -0.0049(13)
C7 0.0382(14) 0.0307(13) 0.0529(17) 0.0005(11) 0.0223(13) 0.0004(12)
C8 0.0396(15) 0.0306(13) 0.0520(17) 0.0056(11) 0.0208(13) 0.0039(12)
C9 0.0334(13) 0.0308(13) 0.0459(15) -0.0024(10) 0.0172(12) 0.0049(11)
C10 0.0411(16) 0.0360(15) 0.0529(18) 0.0023(12) 0.0116(14) 0.0040(13)
C11 0.0512(18) 0.0532(19) 0.0450(17) -0.0016(15) 0.0113(14) 0.0022(14)
C12 0.0511(18) 0.0524(18) 0.0478(18) -0.0022(14) 0.0193(15) -0.0086(14)
C13 0.0419(16) 0.0416(16) 0.0530(18) 0.0038(12) 0.0203(14) -0.0031(13)
C14 0.0442(15) 0.0281(13) 0.0435(15) 0.0007(11) 0.0196(13) -0.0011(11)
C15 0.0401(14) 0.0273(13) 0.0397(14) 0.0010(11) 0.0164(12) 0.0004(10)
C16 0.0382(15) 0.0348(14) 0.0541(18) -0.0019(11) 0.0211(13) -0.0012(13)
C17 0.0545(18) 0.0318(15) 0.067(2) -0.0059(13) 0.0279(16) 0.0020(14)
C18 0.063(2) 0.0238(14) 0.075(2) 0.0044(13) 0.0308(18) 0.0025(13)
C19 0.0506(17) 0.0318(14) 0.062(2) 0.0048(12) 0.0274(15) 0.0003(13)
C20 0.0363(14) 0.0331(14) 0.0511(17) 0.0046(11) 0.0198(13) -0.0040(12)
C21 0.0543(19) 0.0394(16) 0.091(3) -0.0053(14) 0.0480(19) -0.0057(16)
C22 0.0387(15) 0.0372(15) 0.0543(18) -0.0023(12) 0.0210(13) 0.0035(13)
C23 0.0454(18) 0.0511(19) 0.092(3) -0.0046(15) 0.0386(19) -0.0022(18)
C24 0.0475(18) 0.0493(19) 0.084(3) -0.0134(15) 0.0308(18) -0.0004(17)
C25 0.0530(18) 0.0369(15) 0.062(2) -0.0072(13) 0.0210(16) -0.0017(14)
C26 0.0432(16) 0.0372(15) 0.066(2) 0.0007(12) 0.0243(15) -0.0002(14)
C27 0.090(3) 0.081(3) 0.065(3) 0.017(2) 0.018(2) 0.004(2)

loop_
_atom_type_symbol
_atom_type_description
_atom_type_scat_dispersion_real
_atom_type_scat_dispersion_imag
_atom_type_scat_source
C C 0.0033 0.0016 'International Tables Vol C Tables 4.2.6.8 and 6.1.1.4'
H H 0.0000 0.0000 'International Tables Vol C Tables 4.2.6.8 and 6.1.1.4'
N N 0.0061 0.0033 'International Tables Vol C Tables 4.2.6.8 and 6.1.1.4'
O O 0.0106 0.0060 'International Tables Vol C Tables 4.2.6.8 and 6.1.1.4'
Cl Cl 0.1484 0.1585 'International Tables Vol C Tables 4.2.6.8 and 6.1.1.4'
Br Br -0.2901 2.4595 'International Tables Vol C Tables 4.2.6.8 and 6.1.1.4'
Cd Cd -0.8075 1.2024 'International Tables Vol C Tables 4.2.6.8 and 6.1.1.4'

loop_
_geom_angle_atom_site_label_1
_geom_angle_atom_site_label_2
_geom_angle_atom_site_label_3
_geom_angle
_geom_angle_publ_flag
O1 Cd1 O2 90.35(8) y
O1 Cd1 N3 113.51(9) y
O2 Cd1 N3 79.59(7) y
O1 Cd1 N2 148.39(8) y
O2 Cd1 N2 92.83(8) y
N3 Cd1 N2 97.99(9) y
O1 Cd1 N1 79.46(8) y
O2 Cd1 N1 119.31(8) y
N3 Cd1 N1 158.05(8) y
N2 Cd1 N1 71.60(8) y
O1 Cd1 N4 96.10(9) y
O2 Cd1 N4 150.38(7) y
N3 Cd1 N4 71.32(8) y
N2 Cd1 N4 96.48(9) y
N1 Cd1 N4 90.30(8) y
C2 O1 Cd1 131.04(18) ?
C15 O2 Cd1 132.17(17) ?
H3B O3 H3A 105(2) ?
C27 O4 H4 109.5 ?
C7 N1 C8 115.7(2) ?
C7 N1 Cd1 127.1(2) ?
C8 N1 Cd1 116.89(17) ?
C9 N2 C13 118.3(3) ?
C9 N2 Cd1 118.91(19) ?
C13 N2 Cd1 122.67(19) ?
C20 N3 C21 115.5(2) ?
C20 N3 Cd1 127.68(19) ?
C21 N3 Cd1 116.37(17) ?
C22 N4 C26 118.2(2) ?
C22 N4 Cd1 117.30(18) ?
C26 N4 Cd1 124.48(19) ?
C6 C1 C2 120.0(3) ?
C6 C1 C7 115.7(3) ?
C2 C1 C7 124.3(3) ?
O1 C2 C3 120.3(3) ?
O1 C2 C1 124.8(3) ?
C3 C2 C1 114.9(3) ?
C4 C3 C2 124.4(3) ?
C4 C3 Br1 118.3(2) ?
C2 C3 Br1 117.3(2) ?
C3 C4 C5 118.3(3) ?
C3 C4 H4A 120.9 ?
C5 C4 H4A 120.9 ?
C6 C5 C4 120.6(3) ?
C6 C5 Cl1 121.2(3) ?
C4 C5 Cl1 118.2(2) ?
C5 C6 C1 121.8(3) ?
C5 C6 H6 119.1 ?
C1 C6 H6 119.1 ?
N1 C7 C1 127.2(3) ?
N1 C7 H7 116.4 ?
C1 C7 H7 116.4 ?
N1 C8 C9 113.7(2) ?
N1 C8 H8A 108.8 ?
C9 C8 H8A 108.8 ?
N1 C8 H8B 108.8 ?
C9 C8 H8B 108.8 ?
H8A C8 H8B 107.7 ?
N2 C9 C10 121.9(3) ?
N2 C9 C8 118.6(2) ?
C10 C9 C8 119.5(2) ?
C11 C10 C9 119.0(3) ?
C11 C10 H10 120.5 ?
C9 C10 H10 120.5 ?
C10 C11 C12 119.5(3) ?
C10 C11 H11 120.2 ?
C12 C11 H11 120.2 ?
C13 C12 C11 117.9(3) ?
C13 C12 H12 121.0 ?
C11 C12 H12 121.0 ?
N2 C13 C12 123.4(3) ?
N2 C13 H13 118.3 ?
C12 C13 H13 118.3 ?
C19 C14 C15 120.8(3) ?
C19 C14 C20 114.8(3) ?
C15 C14 C20 124.5(2) ?
O2 C15 C14 125.0(2) ?
O2 C15 C16 120.5(2) ?
C14 C15 C16 114.5(2) ?
C17 C16 C15 124.1(3) ?
C17 C16 Br2 117.7(2) ?
C15 C16 Br2 118.2(2) ?
C16 C17 C18 118.4(3) ?
C16 C17 H17 120.8 ?
C18 C17 H17 120.8 ?
C19 C18 C17 121.1(3) ?
C19 C18 Cl2 120.1(2) ?
C17 C18 Cl2 118.9(2) ?
C18 C19 C14 121.0(3) ?
C18 C19 H19 119.5 ?
C14 C19 H19 119.5 ?
N3 C20 C14 128.2(3) ?
N3 C20 H20 115.9 ?
C14 C20 H20 115.9 ?
N3 C21 C22 113.7(2) ?
N3 C21 H21A 108.8 ?
C22 C21 H21A 108.8 ?
N3 C21 H21B 108.8 ?
C22 C21 H21B 108.8 ?
H21A C21 H21B 107.7 ?
N4 C22 C23 121.7(3) ?
N4 C22 C21 118.6(2) ?
C23 C22 C21 119.7(3) ?
C24 C23 C22 119.3(3) ?
C24 C23 H23 120.3 ?
C22 C23 H23 120.3 ?
C25 C24 C23 118.6(3) ?
C25 C24 H24 120.7 ?
C23 C24 H24 120.7 ?
C26 C25 C24 119.0(3) ?
C26 C25 H25 120.5 ?
C24 C25 H25 120.5 ?
N4 C26 C25 123.2(3) ?
N4 C26 H26 118.4 ?
C25 C26 H26 118.4 ?
O4 C27 H27A 109.5 ?
O4 C27 H27B 109.5 ?
H27A C27 H27B 109.5 ?
O4 C27 H27C 109.5 ?
H27A C27 H27C 109.5 ?
H27B C27 H27C 109.5 ?

loop_
_geom_bond_atom_site_label_1
_geom_bond_atom_site_label_2
_geom_bond_distance
_geom_bond_publ_flag
Cd1 O1 2.224(2) y
Cd1 O2 2.263(2) y
Cd1 N3 2.323(2) y
Cd1 N2 2.343(2) y
Cd1 N1 2.343(2) y
Cd1 N4 2.399(2) y
Br1 C3 1.894(3) ?
Br2 C16 1.898(3) ?
Cl1 C5 1.750(3) ?
Cl2 C18 1.753(3) ?
O1 C2 1.288(3) ?
O2 C15 1.283(3) ?
O3 H3B 0.854(10) ?
O3 H3A 0.85(3) ?
O4 C27 1.397(5) ?
O4 H4 0.8200 ?
N1 C7 1.282(4) ?
N1 C8 1.458(4) ?
N2 C9 1.331(3) ?
N2 C13 1.346(4) ?
N3 C20 1.279(3) ?
N3 C21 1.462(4) ?
N4 C22 1.324(4) ?
N4 C26 1.346(4) ?
C1 C6 1.410(4) ?
C1 C2 1.435(4) ?
C1 C7 1.445(4) ?
C2 C3 1.412(4) ?
C3 C4 1.383(4) ?
C4 C5 1.390(5) ?
C4 H4A 0.9300 ?
C5 C6 1.353(5) ?
C6 H6 0.9300 ?
C7 H7 0.9300 ?
C8 C9 1.509(4) ?
C8 H8A 0.9700 ?
C8 H8B 0.9700 ?
C9 C10 1.383(4) ?
C10 C11 1.378(5) ?
C10 H10 0.9300 ?
C11 C12 1.380(5) ?
C11 H11 0.9300 ?
C12 C13 1.367(5) ?
C12 H12 0.9300 ?
C13 H13 0.9300 ?
C14 C19 1.406(4) ?
C14 C15 1.430(4) ?
C14 C20 1.442(4) ?
C15 C16 1.430(4) ?
C16 C17 1.376(4) ?
C17 C18 1.386(4) ?
C17 H17 0.9300 ?
C18 C19 1.360(4) ?
C19 H19 0.9300 ?
C20 H20 0.9300 ?
C21 C22 1.511(4) ?
C21 H21A 0.9700 ?
C21 H21B 0.9700 ?
C22 C23 1.386(4) ?
C23 C24 1.383(5) ?
C23 H23 0.9300 ?
C24 C25 1.368(5) ?
C24 H24 0.9300 ?
C25 C26 1.358(4) ?
C25 H25 0.9300 ?
C26 H26 0.9300 ?
C27 H27A 0.9600 ?
C27 H27B 0.9600 ?
C27 H27C 0.9600 ?

loop_
_geom_hbond_atom_site_label_D
_geom_hbond_atom_site_label_H
_geom_hbond_atom_site_label_A
_geom_hbond_distance_DH
_geom_hbond_distance_HA
_geom_hbond_distance_DA
_geom_hbond_angle_DHA
O3 H3A Br1 0.85(3) 3.01(3) 3.540(3) 123(3)
O3 H3A O1 0.85(3) 1.92(3) 2.752(3) 166(4)
O3 H3B Br2 0.854(10) 2.68(2) 3.421(3) 145(3)
O3 H3B O2 0.854(10) 2.33(3) 2.992(3) 134(3)
O4 H4 O3 0.82 1.95 2.762(4) 170
